data_4301446
loop_
_publ_author_name
'Genevieve M. Halpenny'
'Pradip K. Mascharak'

_publ_contact_author_address
;
Department of Chemistry and Biochemistry,
University of California, Santa Cruz,
1156 High Street,
Santa Cruz, CA 95064
USA
;
_publ_contact_author_email pradip@chemsitry.ucsc.edu
_publ_contact_author_fax '+1 831 459 2935'
_publ_contact_author_name 'Pradip Mascharak'
_publ_contact_author_phone '+1 831 459 4251'
_publ_section_title
;
Accelerated Photorelease of NO from {Ru-NO}6 Nitrosyls Containing
Carboxamido-N and Carboxylato-O Donors: Syntheses, Structures, and
Photochemistry
;
_journal_name_full 'Inorganic Chemistry'
_journal_page_first 1490
_journal_page_last 1497
_journal_paper_doi 10.1021/ic801748t
_journal_volume 48
_journal_year 2009
_chemical_absolute_configuration syn
_chemical_formula_moiety 'C15 H22 O3, H2 O'
_chemical_formula_sum 'C15 H24 O4'
_chemical_formula_weight 268.34
_chemical_name_systematic
; 
 ? 
;
_space_group_IT_number 4
_symmetry_cell_setting monoclinic
_symmetry_space_group_name_Hall 'P 2yb'
_symmetry_space_group_name_H-M 'P 1 21 1'
_atom_sites_solution_hydrogens geom
_atom_sites_solution_primary direct
_atom_sites_solution_secondary difmap
_audit_creation_method SHELXL-97
_cell_angle_alpha 90.00
_cell_angle_beta 96.5970(10)
_cell_angle_gamma 90.00
_cell_formula_units_Z 2
_cell_length_a 7.2266(5)
_cell_length_b 6.4086(4)
_cell_length_c 15.4198(10)
_cell_measurement_reflns_used 4004
_cell_measurement_temperature 150(2)
_cell_measurement_theta_max 30.96
_cell_measurement_theta_min 2.90
_cell_volume 709.40(8)
_computing_cell_refinement 'Bruker SAINT v7.34A'
_computing_data_collection 'Bruker APEX-II v2.1-4'
_computing_data_reduction 'Bruker SAINT v7.34A'
_computing_structure_refinement 'SHELXL-97 (Sheldrick, 1997)'
_computing_structure_solution 'SHELXS-97 (Sheldrick, 1990)'
_diffrn_ambient_temperature 150(2)
_diffrn_detector_area_resol_mean 83.33
_diffrn_measured_fraction_theta_full 0.993
_diffrn_measured_fraction_theta_max 0.993
_diffrn_measurement_device_type 'Bruker APEX-II'
_diffrn_measurement_method \w/2\q-scans
_diffrn_radiation_monochromator 'channel-cut Si-<111> crystal'
_diffrn_radiation_source synchrotron
_diffrn_radiation_type synchrotron
_diffrn_radiation_wavelength 0.77490
_diffrn_reflns_av_R_equivalents 0.0253
_diffrn_reflns_av_sigmaI/netI 0.0304
_diffrn_reflns_limit_h_max 9
_diffrn_reflns_limit_h_min -9
_diffrn_reflns_limit_k_max 8
_diffrn_reflns_limit_k_min -8
_diffrn_reflns_limit_l_max 20
_diffrn_reflns_limit_l_min -20
_diffrn_reflns_number 9141
_diffrn_reflns_theta_full 31.19
_diffrn_reflns_theta_max 31.19
_diffrn_reflns_theta_min 2.90
_exptl_absorpt_coefficient_mu 0.107
_exptl_absorpt_correction_T_max 0.9968
_exptl_absorpt_correction_T_min 0.9820
_exptl_absorpt_correction_type empirical
_exptl_absorpt_process_details 'Sheldrick, 2008'
_exptl_crystal_colour colorless
_exptl_crystal_density_diffrn 1.256
_exptl_crystal_density_method 'not measured'
_exptl_crystal_description plate
_exptl_crystal_F_000 292
_exptl_crystal_size_max 0.17
_exptl_crystal_size_mid 0.15
_exptl_crystal_size_min 0.03
_refine_diff_density_max 0.371
_refine_diff_density_min -0.234
_refine_diff_density_rms 0.064
_refine_ls_abs_structure_details 'Flack H D (1983), Acta Cryst. A39, 876-881'
_refine_ls_abs_structure_Flack 0.0(14)
_refine_ls_extinction_method none
_refine_ls_goodness_of_fit_ref 1.167
_refine_ls_hydrogen_treatment mixed
_refine_ls_matrix_type full
_refine_ls_number_parameters 184
_refine_ls_number_reflns 3527
_refine_ls_number_restraints 1
_refine_ls_restrained_S_all 1.167
_refine_ls_R_factor_all 0.0597
_refine_ls_R_factor_gt 0.0569
_refine_ls_shift/su_max 0.000
_refine_ls_shift/su_mean 0.000
_refine_ls_structure_factor_coef Fsqd
_refine_ls_weighting_details 'calc w=1/[\s^2^(Fo^2^)+(0.0699P)^2^+0.6535P] where P=(Fo^2^+2Fc^2^)/3'
_refine_ls_weighting_scheme calc
_refine_ls_wR_factor_gt 0.1699
_refine_ls_wR_factor_ref 0.1717
_reflns_number_gt 3337
_reflns_number_total 3527
_reflns_threshold_expression >2sigma(I)
_cod_data_source_file ic801748t_si_002_2.cif
_cod_data_source_block xsc08025
_cod_original_sg_symbol_H-M 'P 21'
_cod_database_code 4301446

loop_
_symmetry_equiv_pos_as_xyz
'x, y, z'
'-x, y+1/2, -z'

loop_
_atom_site_label
_atom_site_type_symbol
_atom_site_fract_x
_atom_site_fract_y
_atom_site_fract_z
_atom_site_U_iso_or_equiv
_atom_site_adp_type
_atom_site_occupancy
_atom_site_symmetry_multiplicity
_atom_site_calc_flag
_atom_site_refinement_flags
_atom_site_disorder_assembly
_atom_site_disorder_group
O1 O -0.1487(3) 0.4350(3) 0.21485(12) 0.0258(4) Uani 1 1 d . . .
O2 O -0.2638(3) 0.5730(4) -0.05124(13) 0.0314(5) Uani 1 1 d . . .
H2 H -0.364(6) 0.586(8) -0.056(3) 0.038 Uiso 1 1 d . . .
O3 O -0.2908(3) 0.7301(4) 0.07617(14) 0.0309(5) Uani 1 1 d . . .
C1 C -0.0517(4) 0.6779(5) 0.36178(16) 0.0253(6) Uani 1 1 d . . .
H1A H -0.0213 0.7966 0.4020 0.030 Uiso 1 1 calc R . .
H1B H -0.1871 0.6832 0.3426 0.030 Uiso 1 1 calc R . .
C2 C -0.0088(4) 0.4761(5) 0.41180(18) 0.0303(6) Uani 1 1 d . . .
H2A H -0.0615 0.3571 0.3762 0.036 Uiso 1 1 calc R . .
H2B H -0.0686 0.4792 0.4664 0.036 Uiso 1 1 calc R . .
C3 C 0.1998(4) 0.4449(5) 0.43384(18) 0.0294(6) Uani 1 1 d . . .
H3A H 0.2233 0.3065 0.4614 0.035 Uiso 1 1 calc R . .
H3B H 0.2495 0.5525 0.4763 0.035 Uiso 1 1 calc R . .
C4 C 0.3015(4) 0.4590(4) 0.35216(17) 0.0214(5) Uani 1 1 d . . .
H4A H 0.2455 0.3506 0.3104 0.026 Uiso 1 1 calc R . .
C5 C 0.2713(3) 0.6744(4) 0.30526(16) 0.0208(5) Uani 1 1 d . . .
C6 C 0.3687(4) 0.6817(5) 0.22086(17) 0.0248(5) Uani 1 1 d . . .
H6A H 0.3549 0.8237 0.1958 0.030 Uiso 1 1 calc R . .
H6B H 0.5034 0.6555 0.2364 0.030 Uiso 1 1 calc R . .
C7 C 0.2930(4) 0.5243(5) 0.15128(18) 0.0283(6) Uani 1 1 d . . .
H7A H 0.3547 0.5449 0.0978 0.034 Uiso 1 1 calc R . .
H7B H 0.3200 0.3807 0.1728 0.034 Uiso 1 1 calc R . .
C8 C 0.0862(4) 0.5529(4) 0.13044(17) 0.0229(5) Uani 1 1 d . . .
C9 C -0.0179(3) 0.5533(4) 0.20931(16) 0.0199(5) Uani 1 1 d . . .
C10 C 0.0533(4) 0.7063(4) 0.28170(16) 0.0205(5) Uani 1 1 d . . .
C11 C 0.0017(4) 0.5842(5) 0.04931(17) 0.0247(5) Uani 1 1 d . . .
H11A H 0.0750 0.5721 0.0022 0.030 Uiso 1 1 calc R . .
C12 C -0.1975(4) 0.6361(4) 0.02830(17) 0.0245(5) Uani 1 1 d . . .
C13 C 0.5085(4) 0.4009(5) 0.3754(2) 0.0281(6) Uani 1 1 d . . .
H13A H 0.5177 0.2657 0.4053 0.042 Uiso 1 1 calc R . .
H13B H 0.5703 0.5079 0.4139 0.042 Uiso 1 1 calc R . .
H13C H 0.5692 0.3922 0.3218 0.042 Uiso 1 1 calc R . .
C14 C 0.3555(4) 0.8526(5) 0.3638(2) 0.0285(6) Uani 1 1 d . . .
H14A H 0.4884 0.8261 0.3802 0.043 Uiso 1 1 calc R . .
H14B H 0.2919 0.8604 0.4165 0.043 Uiso 1 1 calc R . .
H14C H 0.3397 0.9849 0.3319 0.043 Uiso 1 1 calc R . .
C15 C 0.0052(4) 0.9251(4) 0.24318(18) 0.0270(6) Uani 1 1 d . . .
H15A H -0.1302 0.9383 0.2299 0.041 Uiso 1 1 calc R . .
H15B H 0.0642 0.9435 0.1895 0.041 Uiso 1 1 calc R . .
H15C H 0.0513 1.0320 0.2857 0.041 Uiso 1 1 calc R . .
O10 O -0.6199(4) 0.6486(5) -0.1009(2) 0.0462(7) Uani 1 1 d . . .
H10Y H -0.670(7) 0.741(9) -0.122(3) 0.055 Uiso 1 1 d . . .
H10Z H -0.667(7) 0.553(10) -0.100(3) 0.055 Uiso 1 1 d . . .

loop_
_atom_site_aniso_label
_atom_site_aniso_U_11
_atom_site_aniso_U_22
_atom_site_aniso_U_33
_atom_site_aniso_U_23
_atom_site_aniso_U_13
_atom_site_aniso_U_12
O1 0.0223(9) 0.0282(10) 0.0264(9) -0.0020(8) 0.0009(7) -0.0060(8)
O2 0.0285(10) 0.0410(12) 0.0227(9) -0.0046(9) -0.0051(8) 0.0016(10)
O3 0.0275(10) 0.0349(11) 0.0298(10) -0.0050(9) 0.0014(8) 0.0044(9)
C1 0.0223(12) 0.0337(15) 0.0197(11) -0.0023(11) 0.0017(9) 0.0026(11)
C2 0.0242(13) 0.0433(17) 0.0232(12) 0.0075(12) 0.0024(10) 0.0001(12)
C3 0.0254(13) 0.0371(15) 0.0255(12) 0.0069(12) 0.0015(10) -0.0010(12)
C4 0.0184(11) 0.0221(12) 0.0233(11) 0.0002(10) 0.0007(9) -0.0019(9)
C5 0.0184(11) 0.0214(12) 0.0218(11) 0.0016(10) -0.0008(9) 0.0002(9)
C6 0.0183(12) 0.0300(14) 0.0262(12) 0.0005(11) 0.0034(9) -0.0013(11)
C7 0.0211(12) 0.0401(16) 0.0234(12) -0.0033(12) 0.0016(10) 0.0052(11)
C8 0.0212(11) 0.0256(13) 0.0221(11) -0.0048(10) 0.0029(9) 0.0008(10)
C9 0.0180(10) 0.0215(12) 0.0197(11) 0.0001(10) 0.0002(8) 0.0047(10)
C10 0.0216(11) 0.0205(12) 0.0189(11) 0.0000(9) 0.0004(9) 0.0001(10)
C11 0.0227(12) 0.0296(13) 0.0219(11) -0.0036(10) 0.0037(9) 0.0038(11)
C12 0.0274(13) 0.0233(12) 0.0218(11) 0.0007(10) -0.0015(10) -0.0011(10)
C13 0.0186(12) 0.0301(14) 0.0343(14) 0.0057(11) -0.0025(10) 0.0020(11)
C14 0.0266(13) 0.0262(14) 0.0307(14) -0.0040(11) -0.0052(11) -0.0019(11)
C15 0.0304(13) 0.0222(12) 0.0275(13) -0.0010(11) -0.0004(10) 0.0023(11)
O10 0.0361(13) 0.0347(13) 0.0618(17) 0.0144(12) -0.0199(12) -0.0088(11)

loop_
_atom_type_symbol
_atom_type_description
_atom_type_scat_dispersion_real
_atom_type_scat_dispersion_imag
_atom_type_scat_source
C C -0.0020 0.0020 'International Tables Vol C Tables 4.2.6.8 and 6.1.1.4'
H H 0.0000 0.0000 'International Tables Vol C Tables 4.2.6.8 and 6.1.1.4'
O O -0.0042 0.0074 'International Tables Vol C Tables 4.2.6.8 and 6.1.1.4'

loop_
_geom_angle_atom_site_label_1
_geom_angle_atom_site_label_2
_geom_angle_atom_site_label_3
_geom_angle
_geom_angle_site_symmetry_1
_geom_angle_site_symmetry_3
_geom_angle_publ_flag
C12 O2 H2 108(3) . . ?
C2 C1 C10 114.8(2) . . ?
C2 C1 H1A 108.6 . . ?
C10 C1 H1A 108.6 . . ?
C2 C1 H1B 108.6 . . ?
C10 C1 H1B 108.6 . . ?
H1A C1 H1B 107.6 . . ?
C1 C2 C3 111.4(2) . . ?
C1 C2 H2A 109.3 . . ?
C3 C2 H2A 109.3 . . ?
C1 C2 H2B 109.3 . . ?
C3 C2 H2B 109.3 . . ?
H2A C2 H2B 108.0 . . ?
C2 C3 C4 111.4(2) . . ?
C2 C3 H3A 109.3 . . ?
C4 C3 H3A 109.3 . . ?
C2 C3 H3B 109.3 . . ?
C4 C3 H3B 109.3 . . ?
H3A C3 H3B 108.0 . . ?
C3 C4 C13 109.8(2) . . ?
C3 C4 C5 112.2(2) . . ?
C13 C4 C5 113.6(2) . . ?
C3 C4 H4A 106.9 . . ?
C13 C4 H4A 106.9 . . ?
C5 C4 H4A 106.9 . . ?
C14 C5 C6 106.5(2) . . ?
C14 C5 C4 111.1(2) . . ?
C6 C5 C4 111.3(2) . . ?
C14 C5 C10 110.7(2) . . ?
C6 C5 C10 109.8(2) . . ?
C4 C5 C10 107.6(2) . . ?
C7 C6 C5 114.2(2) . . ?
C7 C6 H6A 108.7 . . ?
C5 C6 H6A 108.7 . . ?
C7 C6 H6B 108.7 . . ?
C5 C6 H6B 108.7 . . ?
H6A C6 H6B 107.6 . . ?
C8 C7 C6 109.7(2) . . ?
C8 C7 H7A 109.7 . . ?
C6 C7 H7A 109.7 . . ?
C8 C7 H7B 109.7 . . ?
C6 C7 H7B 109.7 . . ?
H7A C7 H7B 108.2 . . ?
C11 C8 C9 122.6(2) . . ?
C11 C8 C7 123.5(2) . . ?
C9 C8 C7 113.9(2) . . ?
O1 C9 C8 121.3(2) . . ?
O1 C9 C10 123.0(2) . . ?
C8 C9 C10 115.7(2) . . ?
C9 C10 C1 110.8(2) . . ?
C9 C10 C15 105.0(2) . . ?
C1 C10 C15 107.9(2) . . ?
C9 C10 C5 109.0(2) . . ?
C1 C10 C5 111.7(2) . . ?
C15 C10 C5 112.2(2) . . ?
C8 C11 C12 124.4(2) . . ?
C8 C11 H11A 117.8 . . ?
C12 C11 H11A 117.8 . . ?
O3 C12 O2 123.1(3) . . ?
O3 C12 C11 125.0(2) . . ?
O2 C12 C11 111.9(2) . . ?
C4 C13 H13A 109.5 . . ?
C4 C13 H13B 109.5 . . ?
H13A C13 H13B 109.5 . . ?
C4 C13 H13C 109.5 . . ?
H13A C13 H13C 109.5 . . ?
H13B C13 H13C 109.5 . . ?
C5 C14 H14A 109.5 . . ?
C5 C14 H14B 109.5 . . ?
H14A C14 H14B 109.5 . . ?
C5 C14 H14C 109.5 . . ?
H14A C14 H14C 109.5 . . ?
H14B C14 H14C 109.5 . . ?
C10 C15 H15A 109.5 . . ?
C10 C15 H15B 109.5 . . ?
H15A C15 H15B 109.5 . . ?
C10 C15 H15C 109.5 . . ?
H15A C15 H15C 109.5 . . ?
H15B C15 H15C 109.5 . . ?
H10Y O10 H10Z 120(6) . . ?

loop_
_geom_bond_atom_site_label_1
_geom_bond_atom_site_label_2
_geom_bond_distance
_geom_bond_site_symmetry_2
_geom_bond_publ_flag
O1 C9 1.223(3) . ?
O2 C12 1.327(3) . ?
O2 H2 0.73(4) . ?
O3 C12 1.215(4) . ?
C1 C2 1.519(4) . ?
C1 C10 1.533(3) . ?
C1 H1A 0.9900 . ?
C1 H1B 0.9900 . ?
C2 C3 1.520(4) . ?
C2 H2A 0.9900 . ?
C2 H2B 0.9900 . ?
C3 C4 1.532(4) . ?
C3 H3A 0.9900 . ?
C3 H3B 0.9900 . ?
C4 C13 1.544(3) . ?
C4 C5 1.562(4) . ?
C4 H4A 1.0000 . ?
C5 C14 1.537(4) . ?
C5 C6 1.550(3) . ?
C5 C10 1.589(3) . ?
C6 C7 1.527(4) . ?
C6 H6A 0.9900 . ?
C6 H6B 0.9900 . ?
C7 C8 1.504(4) . ?
C7 H7A 0.9900 . ?
C7 H7B 0.9900 . ?
C8 C11 1.343(4) . ?
C8 C9 1.501(3) . ?
C9 C10 1.530(3) . ?
C10 C15 1.546(4) . ?
C11 C12 1.476(4) . ?
C11 H11A 0.9500 . ?
C13 H13A 0.9800 . ?
C13 H13B 0.9800 . ?
C13 H13C 0.9800 . ?
C14 H14A 0.9800 . ?
C14 H14B 0.9800 . ?
C14 H14C 0.9800 . ?
C15 H15A 0.9800 . ?
C15 H15B 0.9800 . ?
C15 H15C 0.9800 . ?
O10 H10Y 0.75(6) . ?
O10 H10Z 0.71(6) . ?

loop_
_geom_hbond_atom_site_label_D
_geom_hbond_atom_site_label_H
_geom_hbond_atom_site_label_A
_geom_hbond_distance_DH
_geom_hbond_distance_HA
_geom_hbond_distance_DA
_geom_hbond_angle_DHA
_geom_hbond_site_symmetry_A
O2 H2 O10 0.73(4) 1.94(4) 2.644(3) 164(4) .
O10 H10Y O1 0.75(6) 2.21(6) 2.928(3) 161(5) 2_455
O10 H10Z O3 0.71(6) 2.13(6) 2.795(4) 159(5) 2_445

loop_
_geom_torsion_atom_site_label_1
_geom_torsion_atom_site_label_2
_geom_torsion_atom_site_label_3
_geom_torsion_atom_site_label_4
_geom_torsion
_geom_torsion_site_symmetry_1
_geom_torsion_site_symmetry_2
_geom_torsion_site_symmetry_3
_geom_torsion_site_symmetry_4
_geom_torsion_publ_flag
C10 C1 C2 C3 51.4(3) . . . . ?
C1 C2 C3 C4 -53.8(3) . . . . ?
C2 C3 C4 C13 -173.4(3) . . . . ?
C2 C3 C4 C5 59.3(3) . . . . ?
C3 C4 C5 C14 63.9(3) . . . . ?
C13 C4 C5 C14 -61.4(3) . . . . ?
C3 C4 C5 C6 -177.7(2) . . . . ?
C13 C4 C5 C6 57.0(3) . . . . ?
C3 C4 C5 C10 -57.4(3) . . . . ?
C13 C4 C5 C10 177.3(2) . . . . ?
C14 C5 C6 C7 -175.9(2) . . . . ?
C4 C5 C6 C7 62.9(3) . . . . ?
C10 C5 C6 C7 -56.0(3) . . . . ?
C5 C6 C7 C8 55.1(3) . . . . ?
C6 C7 C8 C11 125.7(3) . . . . ?
C6 C7 C8 C9 -51.7(3) . . . . ?
C11 C8 C9 O1 56.8(4) . . . . ?
C7 C8 C9 O1 -125.8(3) . . . . ?
C11 C8 C9 C10 -124.4(3) . . . . ?
C7 C8 C9 C10 52.9(3) . . . . ?
O1 C9 C10 C1 4.0(3) . . . . ?
C8 C9 C10 C1 -174.7(2) . . . . ?
O1 C9 C10 C15 -112.3(3) . . . . ?
C8 C9 C10 C15 69.1(3) . . . . ?
O1 C9 C10 C5 127.4(3) . . . . ?
C8 C9 C10 C5 -51.3(3) . . . . ?
C2 C1 C10 C9 69.9(3) . . . . ?
C2 C1 C10 C15 -175.7(2) . . . . ?
C2 C1 C10 C5 -51.9(3) . . . . ?
C14 C5 C10 C9 168.5(2) . . . . ?
C6 C5 C10 C9 51.3(3) . . . . ?
C4 C5 C10 C9 -69.9(2) . . . . ?
C14 C5 C10 C1 -68.6(3) . . . . ?
C6 C5 C10 C1 174.1(2) . . . . ?
C4 C5 C10 C1 52.9(3) . . . . ?
C14 C5 C10 C15 52.7(3) . . . . ?
C6 C5 C10 C15 -64.6(3) . . . . ?
C4 C5 C10 C15 174.2(2) . . . . ?
C9 C8 C11 C12 4.3(5) . . . . ?
C7 C8 C11 C12 -172.8(3) . . . . ?
C8 C11 C12 O3 28.9(5) . . . . ?
C8 C11 C12 O2 -153.0(3) . . . . ?

loop_
_cod_related_entry_id
_cod_related_entry_database
_cod_related_entry_code
1 ChemSpider 30660710
